data_7249632
loop_
_publ_author_name
'Nath, Jitendra'
'Baruah, Jubaraj B.'

_publ_section_title
;
 Positional isomers of
 (E)-2-(anthracen-9-ylmethylene)-N-(aryl)hydrazinecarbothioamide, zinc
 complexes and polymorphic solvates
;
_journal_name_full CrystEngComm
_journal_paper_doi 10.1039/D4CE00992D
_journal_year 2024
_chemical_formula_sum 'C55 H57 N9 O5 S2 Zn'
_chemical_formula_weight 1053.58
_space_group_crystal_system triclinic
_space_group_IT_number 2
_space_group_name_Hall '-P 1'
_space_group_name_H-M_alt 'P -1'
_atom_sites_solution_hydrogens geom
_audit_creation_method SHELXL-2019/1
_audit_update_record
;
2024-09-28 deposited with the CCDC.	2024-11-21 downloaded from the CCDC.
;
_cell_angle_alpha 83.243(12)
_cell_angle_beta 85.719(13)
_cell_angle_gamma 85.156(13)
_cell_formula_units_Z 2
_cell_length_a 8.740(3)
_cell_length_b 16.268(6)
_cell_length_c 18.987(7)
_cell_measurement_reflns_used 9695
_cell_measurement_temperature 297(2)
_cell_measurement_theta_max 25.04
_cell_measurement_theta_min 2.16
_cell_volume 2665.6(17)
_computing_structure_refinement 'SHELXL-2019/1 (Sheldrick, 2019)'
_diffrn_ambient_temperature 297(2)
_diffrn_measured_fraction_theta_full 0.995
_diffrn_measured_fraction_theta_max 0.995
_diffrn_measurement_device_type 'Bruker APEX-II CCD'
_diffrn_measurement_method '\f and \w scans'
_diffrn_radiation_type MoK\a
_diffrn_radiation_wavelength 0.71073
_diffrn_reflns_av_R_equivalents 0.0527
_diffrn_reflns_av_unetI/netI 0.0515
_diffrn_reflns_Laue_measured_fraction_full 0.995
_diffrn_reflns_Laue_measured_fraction_max 0.995
_diffrn_reflns_limit_h_max 10
_diffrn_reflns_limit_h_min -10
_diffrn_reflns_limit_k_max 19
_diffrn_reflns_limit_k_min -19
_diffrn_reflns_limit_l_max 22
_diffrn_reflns_limit_l_min -22
_diffrn_reflns_number 33992
_diffrn_reflns_point_group_measured_fraction_full 0.995
_diffrn_reflns_point_group_measured_fraction_max 0.995
_diffrn_reflns_theta_full 25.050
_diffrn_reflns_theta_max 25.050
_diffrn_reflns_theta_min 1.754
_exptl_absorpt_coefficient_mu 0.595
_exptl_absorpt_correction_type none
_exptl_absorpt_process_details none
_exptl_crystal_colour Yellow
_exptl_crystal_density_diffrn 1.313
_exptl_crystal_description Block
_exptl_crystal_F_000 1104
_exptl_crystal_size_max 0.36
_exptl_crystal_size_mid 0.33
_exptl_crystal_size_min 0.27
_refine_diff_density_max 0.657
_refine_diff_density_min -0.383
_refine_diff_density_rms 0.071
_refine_ls_extinction_method none
_refine_ls_goodness_of_fit_ref 1.014
_refine_ls_hydrogen_treatment constr
_refine_ls_matrix_type full
_refine_ls_number_parameters 657
_refine_ls_number_reflns 9400
_refine_ls_number_restraints 5
_refine_ls_restrained_S_all 1.018
_refine_ls_R_factor_all 0.0839
_refine_ls_R_factor_gt 0.0625
_refine_ls_shift/su_max 0.017
_refine_ls_shift/su_mean 0.001
_refine_ls_structure_factor_coef Fsqd
_refine_ls_weighting_details 'w=1/[\s^2^(Fo^2^)+(0.1052P)^2^+1.2695P] where P=(Fo^2^+2Fc^2^)/3'
_refine_ls_weighting_scheme calc
_refine_ls_wR_factor_gt 0.1655
_refine_ls_wR_factor_ref 0.1787
_reflns_Friedel_coverage 0.000
_reflns_number_gt 7027
_reflns_number_total 9400
_reflns_threshold_expression 'I > 2\s(I)'
_cod_data_source_file d4ce00992d2.cif
_cod_data_source_block 4OCH3_ZnATU
_cod_database_code 7249632
_shelx_shelxl_version_number 2019/1
_shelx_space_group_comment
;
The symmetry employed for this shelxl refinement is uniquely defined
by the following loop, which should always be used as a source of
symmetry information in preference to the above space-group names.
They are only intended as comments.
;

loop_
_space_group_symop_operation_xyz
'x, y, z'
'-x, -y, -z'

loop_
_atom_site_label
_atom_site_type_symbol
_atom_site_fract_x
_atom_site_fract_y
_atom_site_fract_z
_atom_site_U_iso_or_equiv
_atom_site_adp_type
_atom_site_occupancy
_atom_site_site_symmetry_order
_atom_site_calc_flag
_atom_site_refinement_flags_posn
_atom_site_refinement_flags_adp
_atom_site_refinement_flags_occupancy
_atom_site_disorder_assembly
_atom_site_disorder_group
Zn1 Zn 0.17272(5) 0.52299(2) 0.25245(2) 0.04589(16) Uani 1 1 d . . . . .
S1 S 0.07280(12) 0.41114(6) 0.21867(5) 0.0558(3) Uani 1 1 d . . . . .
S2 S 0.10883(12) 0.64590(6) 0.29456(5) 0.0560(3) Uani 1 1 d . . . . .
N1 N 0.2792(3) 0.44127(17) 0.32680(13) 0.0422(6) Uani 1 1 d . . . . .
N4 N 0.3028(4) 0.58845(18) 0.17454(15) 0.0479(7) Uani 1 1 d . . . . .
N2 N 0.2726(3) 0.35744(17) 0.32371(14) 0.0449(7) Uani 1 1 d . . . . .
N5 N 0.3157(4) 0.67145(18) 0.17758(15) 0.0512(7) Uani 1 1 d . . . . .
N3 N 0.1715(4) 0.26051(19) 0.26625(16) 0.0568(8) Uani 1 1 d . . . . .
H3 H 0.111403 0.251503 0.234612 0.068 Uiso 1 1 calc R U . . .
O3 O 1.0525(4) 0.8458(2) 0.35826(19) 0.0912(10) Uani 1 1 d . . . . .
N6 N 0.2330(4) 0.7810(2) 0.23856(18) 0.0650(9) Uani 1 1 d . . . . .
H6 H 0.180766 0.795905 0.275760 0.078 Uiso 1 1 calc R U . . .
C39 C 0.2318(4) 0.7005(2) 0.23087(18) 0.0488(8) Uani 1 1 d . . . . .
C1 C 0.5464(4) 0.3608(2) 0.42806(19) 0.0497(9) Uani 1 1 d . . . . .
C14 C 0.4156(4) 0.4134(2) 0.43891(17) 0.0463(8) Uani 1 1 d . . . . .
N7 N 0.8780(4) 0.8310(2) 0.4512(2) 0.0747(10) Uani 1 1 d . . . . .
C15 C 0.3441(4) 0.4642(2) 0.37886(17) 0.0457(8) Uani 1 1 d . . . . .
H15 H 0.346376 0.521230 0.378690 0.055 Uiso 1 1 calc R U . . .
C13 C 0.3552(4) 0.4262(2) 0.50820(18) 0.0508(9) Uani 1 1 d . . . . .
C37 C 0.4683(4) 0.5999(2) 0.06195(18) 0.0505(9) Uani 1 1 d . . . . .
C17 C 0.2463(5) 0.1896(2) 0.30287(19) 0.0546(9) Uani 1 1 d . . . . .
C16 C 0.1834(4) 0.3406(2) 0.27509(17) 0.0456(8) Uani 1 1 d . . . . .
C12 C 0.2240(5) 0.4799(3) 0.5219(2) 0.0650(11) Uani 1 1 d . . . . .
H12 H 0.172938 0.507779 0.483781 0.078 Uiso 1 1 calc R U . . .
C38 C 0.3724(5) 0.5581(2) 0.12076(19) 0.0543(9) Uani 1 1 d . . . . .
H38 H 0.361380 0.502232 0.118228 0.065 Uiso 1 1 calc R U . . .
O1 O 0.4698(6) -0.0196(2) 0.4086(3) 0.1284(16) Uani 1 1 d . . . . .
C18 C 0.3987(6) 0.1874(3) 0.3204(3) 0.0706(12) Uani 1 1 d . . . . .
H18 H 0.453591 0.234152 0.308324 0.085 Uiso 1 1 calc R U . . .
C2 C 0.6197(5) 0.3508(3) 0.3592(2) 0.0634(10) Uani 1 1 d . . . . .
H2 H 0.576314 0.379484 0.319271 0.076 Uiso 1 1 calc R U . . .
C22 C 0.1677(6) 0.1189(3) 0.3199(2) 0.0691(12) Uani 1 1 d . . . . .
H22 H 0.066783 0.118669 0.307498 0.083 Uiso 1 1 calc R U . . .
C8 C 0.4295(5) 0.3820(3) 0.5682(2) 0.0658(12) Uani 1 1 d . . . . .
C36 C 0.6127(5) 0.6250(2) 0.0726(2) 0.0581(10) Uani 1 1 d . . . . .
C24 C 0.4147(4) 0.6060(2) -0.00709(18) 0.0526(9) Uani 1 1 d . . . . .
C29 C 0.5097(5) 0.6400(3) -0.06683(19) 0.0612(11) Uani 1 1 d . . . . .
C6 C 0.6185(5) 0.3176(3) 0.4883(2) 0.0646(11) Uani 1 1 d . . . . .
C7 C 0.5569(6) 0.3293(3) 0.5563(2) 0.0719(13) Uani 1 1 d . . . . .
H7 H 0.603889 0.300344 0.595064 0.086 Uiso 1 1 calc R U . . .
C40 C 0.3059(5) 0.8467(3) 0.1958(2) 0.0679(11) Uani 1 1 d . . . . .
C49 C 0.9660(6) 0.8053(3) 0.3989(3) 0.0755(12) Uani 1 1 d . . . . .
H49 H 0.962609 0.749938 0.391733 0.091 Uiso 1 1 calc R U . . .
C21 C 0.2401(7) 0.0476(3) 0.3557(3) 0.0801(14) Uani 1 1 d . . . . .
H21 H 0.186704 0.000256 0.367630 0.096 Uiso 1 1 calc R U . . .
C31 C 0.7091(5) 0.6566(3) 0.0121(2) 0.0697(11) Uani 1 1 d . . . . .
C30 C 0.6533(6) 0.6630(3) -0.0543(2) 0.0739(13) Uani 1 1 d . . . . .
H30 H 0.715599 0.683903 -0.093043 0.089 Uiso 1 1 calc R U . . .
C25 C 0.2693(5) 0.5798(3) -0.0196(2) 0.0682(11) Uani 1 1 d . . . . .
H25 H 0.205812 0.558546 0.018521 0.082 Uiso 1 1 calc R U . . .
C35 C 0.6741(6) 0.6186(3) 0.1411(2) 0.0747(12) Uani 1 1 d . . . . .
H35 H 0.613706 0.599133 0.180972 0.090 Uiso 1 1 calc R U . . .
C11 C 0.1694(6) 0.4921(3) 0.5898(3) 0.0822(14) Uani 1 1 d . . . . .
H11 H 0.082675 0.528048 0.597296 0.099 Uiso 1 1 calc R U . . .
C20 C 0.3889(7) 0.0474(3) 0.3731(3) 0.0850(14) Uani 1 1 d . . . . .
C9 C 0.3674(7) 0.3966(4) 0.6384(2) 0.0849(16) Uani 1 1 d . . . . .
H9 H 0.413365 0.367972 0.677678 0.102 Uiso 1 1 calc R U . . .
C19 C 0.4687(6) 0.1173(3) 0.3551(3) 0.0834(14) Uani 1 1 d . . . . .
H19 H 0.570426 0.116777 0.366502 0.100 Uiso 1 1 calc R U . . .
C41 C 0.4018(7) 0.8395(3) 0.1361(3) 0.0880(16) Uani 1 1 d . . . . .
H41 H 0.424123 0.787826 0.119712 0.106 Uiso 1 1 calc R U . . .
C10 C 0.2459(7) 0.4498(4) 0.6486(3) 0.0905(17) Uani 1 1 d . . . . .
H10 H 0.210712 0.459447 0.694528 0.109 Uiso 1 1 calc R U . . .
C3 C 0.7475(6) 0.3018(4) 0.3505(3) 0.0853(14) Uani 1 1 d . . . . .
H3A H 0.792494 0.296346 0.305219 0.102 Uiso 1 1 calc R U . . .
O2 O 0.5116(9) 1.0485(3) 0.0844(3) 0.177(3) Uani 1 1 d . . . . .
C28 C 0.4534(7) 0.6454(3) -0.1357(2) 0.0869(16) Uani 1 1 d . . . . .
H28 H 0.513858 0.666958 -0.174800 0.104 Uiso 1 1 calc R U . . .
C26 C 0.2219(7) 0.5854(4) -0.0864(3) 0.0901(16) Uani 1 1 d . . . . .
H26 H 0.127649 0.566382 -0.093666 0.108 Uiso 1 1 calc R U . . .
C34 C 0.8170(6) 0.6401(4) 0.1493(3) 0.0944(16) Uani 1 1 d . . . . .
H34 H 0.853508 0.635295 0.194504 0.113 Uiso 1 1 calc R U . . .
C42 C 0.4658(8) 0.9089(3) 0.0998(3) 0.108(2) Uani 1 1 d . . . . .
H42 H 0.528266 0.903700 0.058442 0.129 Uiso 1 1 calc R U . . .
C27 C 0.3143(7) 0.6201(4) -0.1456(3) 0.0991(18) Uani 1 1 d . . . . .
H27 H 0.278902 0.625212 -0.191012 0.119 Uiso 1 1 calc R U . . .
C5 C 0.7534(6) 0.2656(4) 0.4763(3) 0.0960(17) Uani 1 1 d . . . . .
H5 H 0.800579 0.236023 0.514758 0.115 Uiso 1 1 calc R U . . .
C45 C 0.2760(9) 0.9233(3) 0.2177(3) 0.113(2) Uani 1 1 d . . . . .
H45 H 0.207834 0.929865 0.256954 0.136 Uiso 1 1 calc R U . . .
C32 C 0.8579(6) 0.6781(4) 0.0239(3) 0.0999(17) Uani 1 1 d . . . . .
H32 H 0.921254 0.698488 -0.014608 0.120 Uiso 1 1 calc R U . . .
C48 C 0.7892(7) 0.7754(4) 0.5016(3) 0.113(2) Uani 1 1 d . . . . .
H48A H 0.798525 0.720885 0.486426 0.169 Uiso 1 1 calc R U . . .
H48B H 0.682979 0.796032 0.503655 0.169 Uiso 1 1 calc R U . . .
H48C H 0.827973 0.772865 0.547902 0.169 Uiso 1 1 calc R U . . .
C47 C 0.8784(9) 0.9160(4) 0.4639(4) 0.134(3) Uani 1 1 d . . . . .
H47A H 0.934100 0.919245 0.505016 0.201 Uiso 1 1 calc R U . . .
H47B H 0.774399 0.938734 0.471747 0.201 Uiso 1 1 calc R U . . .
H47C H 0.926898 0.946884 0.423326 0.201 Uiso 1 1 calc R U . . .
C4 C 0.8144(7) 0.2583(4) 0.4105(4) 0.1061(19) Uani 1 1 d . . . . .
H4 H 0.903349 0.223641 0.404181 0.127 Uiso 1 1 calc R U . . .
C43 C 0.4377(10) 0.9841(3) 0.1242(3) 0.119(2) Uani 1 1 d . . . . .
C33 C 0.9107(7) 0.6697(5) 0.0902(4) 0.113(2) Uani 1 1 d . . . . .
H33 H 1.009537 0.683636 0.096256 0.135 Uiso 1 1 calc R U . . .
C44 C 0.3448(11) 0.9923(4) 0.1827(4) 0.144(3) Uani 1 1 d . . . . .
H44 H 0.326382 1.043679 0.199834 0.173 Uiso 1 1 calc R U . . .
C23 C 0.3890(11) -0.0885(5) 0.4341(5) 0.162(3) Uani 1 1 d . . . . .
H23A H 0.353641 -0.112209 0.394908 0.243 Uiso 1 1 calc R U . . .
H23B H 0.302301 -0.071644 0.464657 0.243 Uiso 1 1 calc R U . . .
H23C H 0.455410 -0.128966 0.460428 0.243 Uiso 1 1 calc R U . . .
N9 N 0.7866(14) 0.9105(12) 0.2326(7) 0.217(5) Uani 1 1 d . . . . .
N8 N 0.971(2) 0.1377(9) 0.0611(8) 0.390(17) Uani 1 1 d D . . . .
C54 C 0.871(2) 0.8845(16) 0.1665(11) 0.365(15) Uani 1 1 d . . . . .
H54A H 0.885283 0.825000 0.170371 0.547 Uiso 1 1 calc R U . . .
H54B H 0.968783 0.907570 0.160140 0.547 Uiso 1 1 calc R U . . .
H54C H 0.811489 0.904112 0.126367 0.547 Uiso 1 1 calc R U . . .
C53 C 0.691(2) 0.8419(14) 0.2710(10) 0.321(11) Uani 1 1 d . . . . .
H53A H 0.646364 0.814129 0.236586 0.482 Uiso 1 1 calc R U . . .
H53B H 0.610878 0.865967 0.301254 0.482 Uiso 1 1 calc R U . . .
H53C H 0.756319 0.802710 0.299150 0.482 Uiso 1 1 calc R U . . .
C55 C 0.751(4) 0.979(3) 0.255(2) 0.48(3) Uani 1 1 d . . . . .
H55 H 0.656496 0.994324 0.277963 0.577 Uiso 1 1 calc R U . . .
O5 O 0.847(3) 1.019(2) 0.243(3) 0.62(3) Uani 1 1 d . . . . .
C50 C 0.854(2) 0.1364(17) 0.0119(10) 0.423(19) Uani 1 1 d D . . . .
H50A H 0.880579 0.170726 -0.031232 0.635 Uiso 1 1 calc R U . . .
H50B H 0.757058 0.157065 0.032408 0.635 Uiso 1 1 calc R U . . .
H50C H 0.847730 0.080453 0.001656 0.635 Uiso 1 1 calc R U . . .
C51 C 1.099(4) 0.076(2) 0.048(2) 0.79(5) Uani 1 1 d D . . . .
H51A H 1.179892 0.102467 0.019543 1.184 Uiso 1 1 calc R U . . .
H51B H 1.063758 0.033420 0.023754 1.184 Uiso 1 1 calc R U . . .
H51C H 1.136627 0.051775 0.092709 1.184 Uiso 1 1 calc R U . . .
C52 C 0.9267(17) 0.1867(10) 0.1182(10) 0.310(13) Uani 1 1 d D . . . .
H52 H 0.831001 0.216117 0.115053 0.372 Uiso 1 1 calc R U . . .
O4 O 0.9930(12) 0.1960(5) 0.1693(4) 0.228(5) Uani 1 1 d D . . . .
C46 C 0.4968(19) 1.1285(5) 0.1151(7) 0.274(9) Uani 1 1 d . . . . .
H46A H 0.568131 1.164953 0.089758 0.411 Uiso 1 1 calc R U . . .
H46B H 0.518958 1.119058 0.164250 0.411 Uiso 1 1 calc R U . . .
H46C H 0.393844 1.153402 0.111040 0.411 Uiso 1 1 calc R U . . .

loop_
_atom_site_aniso_label
_atom_site_aniso_U_11
_atom_site_aniso_U_22
_atom_site_aniso_U_33
_atom_site_aniso_U_23
_atom_site_aniso_U_13
_atom_site_aniso_U_12
Zn1 0.0558(3) 0.0447(3) 0.0377(2) 0.00002(17) -0.00934(17) -0.00820(18)
S1 0.0646(6) 0.0581(6) 0.0493(5) -0.0063(4) -0.0235(4) -0.0131(5)
S2 0.0644(6) 0.0515(6) 0.0510(5) -0.0085(4) 0.0099(4) -0.0066(5)
N1 0.0507(16) 0.0419(16) 0.0358(14) -0.0038(12) -0.0095(12) -0.0090(13)
N4 0.0601(18) 0.0441(17) 0.0400(16) -0.0062(13) -0.0016(13) -0.0057(14)
N2 0.0572(17) 0.0388(16) 0.0405(15) -0.0047(12) -0.0109(13) -0.0074(13)
N5 0.067(2) 0.0403(17) 0.0462(17) -0.0067(13) 0.0070(14) -0.0084(14)
N3 0.073(2) 0.0483(19) 0.0548(19) -0.0158(15) -0.0157(16) -0.0124(16)
O3 0.105(3) 0.084(2) 0.080(2) -0.0173(18) 0.030(2) -0.005(2)
N6 0.087(2) 0.0478(19) 0.059(2) -0.0154(15) 0.0228(18) -0.0082(17)
C39 0.056(2) 0.048(2) 0.0429(19) -0.0072(16) -0.0016(16) -0.0030(17)
C1 0.050(2) 0.054(2) 0.047(2) -0.0004(16) -0.0133(16) -0.0140(17)
C14 0.050(2) 0.050(2) 0.0422(19) -0.0046(15) -0.0154(15) -0.0160(17)
N7 0.079(2) 0.081(3) 0.067(2) -0.026(2) 0.0146(19) -0.019(2)
C15 0.057(2) 0.0417(19) 0.0408(18) -0.0027(15) -0.0111(16) -0.0120(16)
C13 0.057(2) 0.058(2) 0.0422(19) -0.0028(16) -0.0098(16) -0.0301(18)
C37 0.065(2) 0.050(2) 0.0362(18) -0.0105(15) -0.0013(16) 0.0073(18)
C17 0.071(3) 0.045(2) 0.049(2) -0.0168(17) 0.0031(18) -0.0086(19)
C16 0.054(2) 0.050(2) 0.0352(17) -0.0079(15) -0.0016(15) -0.0143(16)
C12 0.066(3) 0.077(3) 0.058(2) -0.016(2) -0.006(2) -0.026(2)
C38 0.075(3) 0.044(2) 0.044(2) -0.0076(16) -0.0027(18) 0.0005(18)
O1 0.150(4) 0.065(2) 0.162(4) 0.020(2) -0.031(3) 0.009(3)
C18 0.079(3) 0.047(2) 0.086(3) -0.010(2) -0.001(2) -0.006(2)
C2 0.055(2) 0.075(3) 0.060(2) -0.004(2) -0.0115(19) -0.004(2)
C22 0.086(3) 0.051(2) 0.072(3) -0.015(2) 0.002(2) -0.014(2)
C8 0.075(3) 0.081(3) 0.047(2) 0.003(2) -0.015(2) -0.041(3)
C36 0.066(3) 0.060(2) 0.047(2) -0.0142(18) -0.0027(18) 0.011(2)
C24 0.062(2) 0.053(2) 0.042(2) -0.0130(16) -0.0034(17) 0.0135(18)
C29 0.072(3) 0.067(3) 0.041(2) -0.0094(18) 0.0008(18) 0.022(2)
C6 0.058(2) 0.070(3) 0.065(3) 0.011(2) -0.020(2) -0.010(2)
C7 0.078(3) 0.081(3) 0.057(3) 0.021(2) -0.030(2) -0.025(3)
C40 0.087(3) 0.057(3) 0.059(2) -0.012(2) 0.015(2) -0.009(2)
C49 0.084(3) 0.075(3) 0.070(3) -0.023(2) 0.005(3) -0.010(3)
C21 0.112(4) 0.048(3) 0.080(3) -0.009(2) 0.014(3) -0.019(3)
C31 0.061(3) 0.082(3) 0.063(3) -0.009(2) 0.004(2) 0.004(2)
C30 0.082(3) 0.083(3) 0.049(2) -0.001(2) 0.022(2) 0.008(3)
C25 0.076(3) 0.076(3) 0.053(2) -0.016(2) -0.014(2) 0.008(2)
C35 0.077(3) 0.091(3) 0.058(3) -0.016(2) -0.014(2) 0.002(3)
C11 0.078(3) 0.098(4) 0.076(3) -0.032(3) 0.014(3) -0.028(3)
C20 0.106(4) 0.053(3) 0.093(4) -0.002(2) -0.004(3) 0.005(3)
C9 0.097(4) 0.122(4) 0.041(2) 0.004(3) -0.011(2) -0.053(4)
C19 0.084(3) 0.060(3) 0.105(4) -0.011(3) -0.010(3) 0.007(3)
C41 0.130(4) 0.061(3) 0.071(3) -0.012(2) 0.024(3) -0.021(3)
C10 0.099(4) 0.125(5) 0.055(3) -0.019(3) 0.008(3) -0.054(4)
C3 0.067(3) 0.106(4) 0.081(3) -0.009(3) -0.004(3) 0.000(3)
O2 0.298(8) 0.077(3) 0.147(4) -0.008(3) 0.086(5) -0.060(4)
C28 0.106(4) 0.107(4) 0.041(2) -0.004(2) 0.002(2) 0.026(3)
C26 0.095(4) 0.110(4) 0.069(3) -0.023(3) -0.030(3) 0.009(3)
C34 0.081(4) 0.126(5) 0.081(4) -0.022(3) -0.025(3) -0.004(3)
C42 0.171(6) 0.071(3) 0.078(3) -0.010(3) 0.036(4) -0.031(4)
C27 0.099(4) 0.141(5) 0.053(3) -0.010(3) -0.024(3) 0.025(4)
C5 0.075(3) 0.102(4) 0.104(4) 0.020(3) -0.030(3) 0.009(3)
C45 0.178(6) 0.055(3) 0.101(4) -0.021(3) 0.061(4) -0.023(3)
C32 0.074(3) 0.128(5) 0.096(4) -0.010(4) 0.006(3) -0.009(3)
C48 0.111(4) 0.138(5) 0.095(4) -0.026(4) 0.028(3) -0.056(4)
C47 0.164(7) 0.102(5) 0.137(6) -0.059(4) 0.067(5) -0.028(4)
C4 0.069(3) 0.119(5) 0.122(5) -0.002(4) -0.013(3) 0.026(3)
C43 0.191(7) 0.058(3) 0.103(4) -0.003(3) 0.044(5) -0.028(4)
C33 0.065(3) 0.150(6) 0.127(5) -0.027(4) -0.009(4) -0.013(4)
C44 0.238(9) 0.062(3) 0.123(5) -0.022(3) 0.078(6) -0.027(4)
C23 0.185(8) 0.085(5) 0.206(9) 0.034(5) -0.038(7) 0.002(5)
N9 0.146(8) 0.304(16) 0.184(10) 0.004(10) -0.033(7) 0.053(10)
N8 0.73(5) 0.262(17) 0.232(14) -0.041(12) -0.11(2) -0.28(2)
C54 0.238(17) 0.54(4) 0.34(2) -0.24(3) -0.067(18) 0.12(2)
C53 0.243(19) 0.45(3) 0.27(2) 0.06(2) -0.124(16) -0.02(2)
C55 0.39(5) 0.38(5) 0.63(6) -0.11(4) 0.10(5) 0.20(4)
O5 0.33(2) 0.52(5) 0.98(8) 0.20(4) -0.21(4) -0.10(2)
C50 0.34(2) 0.76(5) 0.221(17) -0.09(2) -0.043(17) -0.29(3)
C51 0.80(10) 0.53(7) 0.93(11) 0.03(6) -0.06(8) 0.41(7)
C52 0.187(12) 0.178(15) 0.54(4) 0.12(2) -0.10(2) -0.048(11)
O4 0.345(12) 0.150(5) 0.225(7) -0.031(5) -0.191(8) -0.059(6)
C46 0.46(2) 0.066(5) 0.281(14) -0.016(7) 0.146(15) -0.063(8)

loop_
_atom_type_symbol
_atom_type_description
_atom_type_scat_dispersion_real
_atom_type_scat_dispersion_imag
_atom_type_scat_source
C C 0.0033 0.0016 'International Tables Vol C Tables 4.2.6.8 and 6.1.1.4'
H H 0.0000 0.0000 'International Tables Vol C Tables 4.2.6.8 and 6.1.1.4'
N N 0.0061 0.0033 'International Tables Vol C Tables 4.2.6.8 and 6.1.1.4'
O O 0.0106 0.0060 'International Tables Vol C Tables 4.2.6.8 and 6.1.1.4'
S S 0.1246 0.1234 'International Tables Vol C Tables 4.2.6.8 and 6.1.1.4'
Zn Zn 0.2839 1.4301 'International Tables Vol C Tables 4.2.6.8 and 6.1.1.4'

loop_
_geom_angle_atom_site_label_1
_geom_angle_atom_site_label_2
_geom_angle_atom_site_label_3
_geom_angle
_geom_angle_site_symmetry_1
_geom_angle_site_symmetry_3
_geom_angle_publ_flag
N1 Zn1 N4 119.56(12) . . ?
N1 Zn1 S2 110.70(8) . . ?
N4 Zn1 S2 85.84(9) . . ?
N1 Zn1 S1 86.06(8) . . ?
N4 Zn1 S1 114.99(9) . . ?
S2 Zn1 S1 143.13(5) . . ?
C16 S1 Zn1 93.37(12) . . ?
C39 S2 Zn1 93.79(12) . . ?
C15 N1 N2 118.1(3) . . ?
C15 N1 Zn1 123.1(2) . . ?
N2 N1 Zn1 118.62(19) . . ?
C38 N4 N5 115.8(3) . . ?
C38 N4 Zn1 124.7(3) . . ?
N5 N4 Zn1 119.5(2) . . ?
C16 N2 N1 113.4(3) . . ?
C39 N5 N4 113.0(3) . . ?
C16 N3 C17 127.6(3) . . ?
C16 N3 H3 116.2 . . ?
C17 N3 H3 116.2 . . ?
C39 N6 C40 131.3(3) . . ?
C39 N6 H6 114.4 . . ?
C40 N6 H6 114.4 . . ?
N5 C39 N6 118.4(3) . . ?
N5 C39 S2 127.6(3) . . ?
N6 C39 S2 114.0(3) . . ?
C14 C1 C6 119.0(4) . . ?
C14 C1 C2 123.3(3) . . ?
C6 C1 C2 117.5(4) . . ?
C1 C14 C13 121.1(3) . . ?
C1 C14 C15 121.1(3) . . ?
C13 C14 C15 117.6(3) . . ?
C49 N7 C47 118.5(4) . . ?
C49 N7 C48 122.9(4) . . ?
C47 N7 C48 118.4(4) . . ?
N1 C15 C14 129.6(3) . . ?
N1 C15 H15 115.2 . . ?
C14 C15 H15 115.2 . . ?
C12 C13 C14 123.1(3) . . ?
C12 C13 C8 117.9(4) . . ?
C14 C13 C8 119.0(4) . . ?
C36 C37 C24 120.8(3) . . ?
C36 C37 C38 121.6(3) . . ?
C24 C37 C38 117.3(4) . . ?
C22 C17 C18 118.7(4) . . ?
C22 C17 N3 119.0(4) . . ?
C18 C17 N3 122.2(4) . . ?
N2 C16 N3 118.4(3) . . ?
N2 C16 S1 127.7(3) . . ?
N3 C16 S1 113.9(2) . . ?
C11 C12 C13 121.9(4) . . ?
C11 C12 H12 119.1 . . ?
C13 C12 H12 119.1 . . ?
N4 C38 C37 128.8(3) . . ?
N4 C38 H38 115.6 . . ?
C37 C38 H38 115.6 . . ?
C20 O1 C23 117.4(6) . . ?
C19 C18 C17 120.8(4) . . ?
C19 C18 H18 119.6 . . ?
C17 C18 H18 119.6 . . ?
C3 C2 C1 122.0(4) . . ?
C3 C2 H2 119.0 . . ?
C1 C2 H2 119.0 . . ?
C17 C22 C21 120.0(5) . . ?
C17 C22 H22 120.0 . . ?
C21 C22 H22 120.0 . . ?
C7 C8 C9 122.9(4) . . ?
C7 C8 C13 118.9(4) . . ?
C9 C8 C13 118.2(5) . . ?
C37 C36 C35 123.2(4) . . ?
C37 C36 C31 119.4(4) . . ?
C35 C36 C31 117.4(4) . . ?
C37 C24 C25 122.1(4) . . ?
C37 C24 C29 119.4(4) . . ?
C25 C24 C29 118.6(4) . . ?
C30 C29 C28 123.5(4) . . ?
C30 C29 C24 118.1(4) . . ?
C28 C29 C24 118.3(5) . . ?
C7 C6 C5 122.2(4) . . ?
C7 C6 C1 119.5(4) . . ?
C5 C6 C1 118.2(4) . . ?
C8 C7 C6 122.4(4) . . ?
C8 C7 H7 118.8 . . ?
C6 C7 H7 118.8 . . ?
C45 C40 C41 117.9(4) . . ?
C45 C40 N6 115.7(4) . . ?
C41 C40 N6 126.4(4) . . ?
O3 C49 N7 127.0(5) . . ?
O3 C49 H49 116.5 . . ?
N7 C49 H49 116.5 . . ?
C20 C21 C22 120.1(4) . . ?
C20 C21 H21 120.0 . . ?
C22 C21 H21 120.0 . . ?
C30 C31 C32 123.1(5) . . ?
C30 C31 C36 118.6(4) . . ?
C32 C31 C36 118.3(4) . . ?
C31 C30 C29 123.7(4) . . ?
C31 C30 H30 118.2 . . ?
C29 C30 H30 118.2 . . ?
C26 C25 C24 120.7(5) . . ?
C26 C25 H25 119.6 . . ?
C24 C25 H25 119.6 . . ?
C34 C35 C36 121.9(5) . . ?
C34 C35 H35 119.1 . . ?
C36 C35 H35 119.1 . . ?
C12 C11 C10 119.8(5) . . ?
C12 C11 H11 120.1 . . ?
C10 C11 H11 120.1 . . ?
C21 C20 C19 120.1(5) . . ?
C21 C20 O1 124.3(5) . . ?
C19 C20 O1 115.5(5) . . ?
C10 C9 C8 121.7(5) . . ?
C10 C9 H9 119.2 . . ?
C8 C9 H9 119.2 . . ?
C18 C19 C20 120.2(5) . . ?
C18 C19 H19 119.9 . . ?
C20 C19 H19 119.9 . . ?
C40 C41 C42 120.3(5) . . ?
C40 C41 H41 119.8 . . ?
C42 C41 H41 119.8 . . ?
C9 C10 C11 120.6(5) . . ?
C9 C10 H10 119.7 . . ?
C11 C10 H10 119.7 . . ?
C2 C3 C4 119.5(5) . . ?
C2 C3 H3A 120.3 . . ?
C4 C3 H3A 120.3 . . ?
C43 O2 C46 115.7(6) . . ?
C27 C28 C29 121.5(5) . . ?
C27 C28 H28 119.2 . . ?
C29 C28 H28 119.2 . . ?
C25 C26 C27 121.0(5) . . ?
C25 C26 H26 119.5 . . ?
C27 C26 H26 119.5 . . ?
C35 C34 C33 120.4(5) . . ?
C35 C34 H34 119.8 . . ?
C33 C34 H34 119.8 . . ?
C43 C42 C41 120.4(5) . . ?
C43 C42 H42 119.8 . . ?
C41 C42 H42 119.8 . . ?
C28 C27 C26 119.8(5) . . ?
C28 C27 H27 120.1 . . ?
C26 C27 H27 120.1 . . ?
C4 C5 C6 121.1(5) . . ?
C4 C5 H5 119.4 . . ?
C6 C5 H5 119.4 . . ?
C40 C45 C44 121.7(5) . . ?
C40 C45 H45 119.2 . . ?
C44 C45 H45 119.2 . . ?
C33 C32 C31 121.7(5) . . ?
C33 C32 H32 119.1 . . ?
C31 C32 H32 119.1 . . ?
N7 C48 H48A 109.5 . . ?
N7 C48 H48B 109.5 . . ?
H48A C48 H48B 109.5 . . ?
N7 C48 H48C 109.5 . . ?
H48A C48 H48C 109.5 . . ?
H48B C48 H48C 109.5 . . ?
N7 C47 H47A 109.5 . . ?
N7 C47 H47B 109.5 . . ?
H47A C47 H47B 109.5 . . ?
N7 C47 H47C 109.5 . . ?
H47A C47 H47C 109.5 . . ?
H47B C47 H47C 109.5 . . ?
C5 C4 C3 121.6(5) . . ?
C5 C4 H4 119.2 . . ?
C3 C4 H4 119.2 . . ?
C44 C43 C42 120.0(5) . . ?
C44 C43 O2 124.8(5) . . ?
C42 C43 O2 115.2(6) . . ?
C32 C33 C34 120.4(5) . . ?
C32 C33 H33 119.8 . . ?
C34 C33 H33 119.8 . . ?
C43 C44 C45 119.6(5) . . ?
C43 C44 H44 120.2 . . ?
C45 C44 H44 120.2 . . ?
O1 C23 H23A 109.5 . . ?
O1 C23 H23B 109.5 . . ?
H23A C23 H23B 109.5 . . ?
O1 C23 H23C 109.5 . . ?
H23A C23 H23C 109.5 . . ?
H23B C23 H23C 109.5 . . ?
C55 N9 C54 134(3) . . ?
C55 N9 C53 112(2) . . ?
C54 N9 C53 112(2) . . ?
C52 N8 C50 114.5(19) . . ?
C52 N8 C51 133(3) . . ?
C50 N8 C51 111(2) . . ?
N9 C54 H54A 109.5 . . ?
N9 C54 H54B 109.5 . . ?
H54A C54 H54B 109.5 . . ?
N9 C54 H54C 109.5 . . ?
H54A C54 H54C 109.5 . . ?
H54B C54 H54C 109.5 . . ?
N9 C53 H53A 109.5 . . ?
N9 C53 H53B 109.5 . . ?
H53A C53 H53B 109.5 . . ?
N9 C53 H53C 109.5 . . ?
H53A C53 H53C 109.5 . . ?
H53B C53 H53C 109.5 . . ?
O5 C55 N9 110(4) . . ?
O5 C55 H55 125.2 . . ?
N9 C55 H55 125.2 . . ?
N8 C50 H50A 109.5 . . ?
N8 C50 H50B 109.5 . . ?
H50A C50 H50B 109.5 . . ?
N8 C50 H50C 109.5 . . ?
H50A C50 H50C 109.5 . . ?
H50B C50 H50C 109.5 . . ?
N8 C51 H51A 109.5 . . ?
N8 C51 H51B 109.5 . . ?
H51A C51 H51B 109.5 . . ?
N8 C51 H51C 109.5 . . ?
H51A C51 H51C 109.5 . . ?
H51B C51 H51C 109.5 . . ?
O4 C52 N8 130.5(17) . . ?
O4 C52 H52 114.8 . . ?
N8 C52 H52 114.8 . . ?
O2 C46 H46A 109.5 . . ?
O2 C46 H46B 109.5 . . ?
H46A C46 H46B 109.5 . . ?
O2 C46 H46C 109.5 . . ?
H46A C46 H46C 109.5 . . ?
H46B C46 H46C 109.5 . . ?

loop_
_geom_bond_atom_site_label_1
_geom_bond_atom_site_label_2
_geom_bond_distance
_geom_bond_site_symmetry_2
_geom_bond_publ_flag
Zn1 N1 2.042(3) . ?
Zn1 N4 2.049(3) . ?
Zn1 S2 2.2516(12) . ?
Zn1 S1 2.2609(12) . ?
S1 C16 1.754(4) . ?
S2 C39 1.767(4) . ?
N1 C15 1.282(4) . ?
N1 N2 1.378(4) . ?
N4 C38 1.277(4) . ?
N4 N5 1.373(4) . ?
N2 C16 1.318(4) . ?
N5 C39 1.315(4) . ?
N3 C16 1.347(5) . ?
N3 C17 1.411(5) . ?
N3 H3 0.8600 . ?
O3 C49 1.216(6) . ?
N6 C39 1.335(5) . ?
N6 C40 1.428(5) . ?
N6 H6 0.8600 . ?
C1 C14 1.387(5) . ?
C1 C6 1.430(5) . ?
C1 C2 1.434(5) . ?
C14 C13 1.412(5) . ?
C14 C15 1.473(5) . ?
N7 C49 1.297(6) . ?
N7 C47 1.430(7) . ?
N7 C48 1.463(6) . ?
C15 H15 0.9300 . ?
C13 C12 1.409(6) . ?
C13 C8 1.441(6) . ?
C37 C36 1.395(6) . ?
C37 C24 1.414(5) . ?
C37 C38 1.479(5) . ?
C17 C22 1.383(6) . ?
C17 C18 1.393(6) . ?
C12 C11 1.372(6) . ?
C12 H12 0.9300 . ?
C38 H38 0.9300 . ?
O1 C20 1.382(6) . ?
O1 C23 1.394(9) . ?
C18 C19 1.369(6) . ?
C18 H18 0.9300 . ?
C2 C3 1.328(6) . ?
C2 H2 0.9300 . ?
C22 C21 1.401(7) . ?
C22 H22 0.9300 . ?
C8 C7 1.369(7) . ?
C8 C9 1.439(7) . ?
C36 C35 1.433(6) . ?
C36 C31 1.443(6) . ?
C24 C25 1.419(6) . ?
C24 C29 1.439(6) . ?
C29 C30 1.384(7) . ?
C29 C28 1.421(6) . ?
C6 C7 1.388(6) . ?
C6 C5 1.412(7) . ?
C7 H7 0.9300 . ?
C40 C45 1.357(6) . ?
C40 C41 1.370(6) . ?
C49 H49 0.9300 . ?
C21 C20 1.366(8) . ?
C21 H21 0.9300 . ?
C31 C30 1.375(6) . ?
C31 C32 1.416(7) . ?
C30 H30 0.9300 . ?
C25 C26 1.353(6) . ?
C25 H25 0.9300 . ?
C35 C34 1.351(7) . ?
C35 H35 0.9300 . ?
C11 C10 1.421(8) . ?
C11 H11 0.9300 . ?
C20 C19 1.379(7) . ?
C9 C10 1.330(8) . ?
C9 H9 0.9300 . ?
C19 H19 0.9300 . ?
C41 C42 1.388(7) . ?
C41 H41 0.9300 . ?
C10 H10 0.9300 . ?
C3 C4 1.407(8) . ?
C3 H3A 0.9300 . ?
O2 C43 1.392(7) . ?
O2 C46 1.479(10) . ?
C28 C27 1.349(8) . ?
C28 H28 0.9300 . ?
C26 C27 1.423(8) . ?
C26 H26 0.9300 . ?
C34 C33 1.402(8) . ?
C34 H34 0.9300 . ?
C42 C43 1.356(8) . ?
C42 H42 0.9300 . ?
C27 H27 0.9300 . ?
C5 C4 1.335(8) . ?
C5 H5 0.9300 . ?
C45 C44 1.394(8) . ?
C45 H45 0.9300 . ?
C32 C33 1.360(8) . ?
C32 H32 0.9300 . ?
C48 H48A 0.9600 . ?
C48 H48B 0.9600 . ?
C48 H48C 0.9600 . ?
C47 H47A 0.9600 . ?
C47 H47B 0.9600 . ?
C47 H47C 0.9600 . ?
C4 H4 0.9300 . ?
C43 C44 1.339(8) . ?
C33 H33 0.9300 . ?
C44 H44 0.9300 . ?
C23 H23A 0.9600 . ?
C23 H23B 0.9600 . ?
C23 H23C 0.9600 . ?
N9 C55 1.25(3) . ?
N9 C54 1.494(19) . ?
N9 C53 1.53(2) . ?
N8 C52 1.43(2) . ?
N8 C50 1.434(12) . ?
N8 C51 1.466(14) . ?
C54 H54A 0.9600 . ?
C54 H54B 0.9600 . ?
C54 H54C 0.9600 . ?
C53 H53A 0.9600 . ?
C53 H53B 0.9600 . ?
C53 H53C 0.9600 . ?
C55 O5 1.10(6) . ?
C55 H55 0.9300 . ?
C50 H50A 0.9600 . ?
C50 H50B 0.9600 . ?
C50 H50C 0.9600 . ?
C51 H51A 0.9600 . ?
C51 H51B 0.9600 . ?
C51 H51C 0.9600 . ?
C52 O4 1.197(16) . ?
C52 H52 0.9300 . ?
C46 H46A 0.9600 . ?
C46 H46B 0.9600 . ?
C46 H46C 0.9600 . ?

loop_
_geom_torsion_atom_site_label_1
_geom_torsion_atom_site_label_2
_geom_torsion_atom_site_label_3
_geom_torsion_atom_site_label_4
_geom_torsion
_geom_torsion_site_symmetry_1
_geom_torsion_site_symmetry_2
_geom_torsion_site_symmetry_3
_geom_torsion_site_symmetry_4
_geom_torsion_publ_flag
C15 N1 N2 C16 170.0(3) . . . . ?
Zn1 N1 N2 C16 -5.9(4) . . . . ?
C38 N4 N5 C39 174.8(3) . . . . ?
Zn1 N4 N5 C39 -3.6(4) . . . . ?
N4 N5 C39 N6 -178.9(3) . . . . ?
N4 N5 C39 S2 -0.9(5) . . . . ?
C40 N6 C39 N5 3.7(7) . . . . ?
C40 N6 C39 S2 -174.5(4) . . . . ?
Zn1 S2 C39 N5 4.0(3) . . . . ?
Zn1 S2 C39 N6 -177.9(3) . . . . ?
C6 C1 C14 C13 1.4(5) . . . . ?
C2 C1 C14 C13 -174.8(3) . . . . ?
C6 C1 C14 C15 175.3(3) . . . . ?
C2 C1 C14 C15 -0.9(5) . . . . ?
N2 N1 C15 C14 -0.3(5) . . . . ?
Zn1 N1 C15 C14 175.4(3) . . . . ?
C1 C14 C15 N1 65.0(5) . . . . ?
C13 C14 C15 N1 -120.9(4) . . . . ?
C1 C14 C13 C12 179.1(3) . . . . ?
C15 C14 C13 C12 5.0(5) . . . . ?
C1 C14 C13 C8 -1.4(5) . . . . ?
C15 C14 C13 C8 -175.5(3) . . . . ?
C16 N3 C17 C22 142.9(4) . . . . ?
C16 N3 C17 C18 -39.4(6) . . . . ?
N1 N2 C16 N3 178.4(3) . . . . ?
N1 N2 C16 S1 -2.2(4) . . . . ?
C17 N3 C16 N2 -1.0(6) . . . . ?
C17 N3 C16 S1 179.5(3) . . . . ?
Zn1 S1 C16 N2 7.5(3) . . . . ?
Zn1 S1 C16 N3 -173.1(3) . . . . ?
C14 C13 C12 C11 -178.8(4) . . . . ?
C8 C13 C12 C11 1.6(6) . . . . ?
N5 N4 C38 C37 1.6(6) . . . . ?
Zn1 N4 C38 C37 179.9(3) . . . . ?
C36 C37 C38 N4 70.1(6) . . . . ?
C24 C37 C38 N4 -116.1(4) . . . . ?
C22 C17 C18 C19 -1.4(6) . . . . ?
N3 C17 C18 C19 -179.1(4) . . . . ?
C14 C1 C2 C3 177.9(4) . . . . ?
C6 C1 C2 C3 1.7(6) . . . . ?
C18 C17 C22 C21 1.7(6) . . . . ?
N3 C17 C22 C21 179.5(4) . . . . ?
C12 C13 C8 C7 179.8(4) . . . . ?
C14 C13 C8 C7 0.2(5) . . . . ?
C12 C13 C8 C9 -1.2(5) . . . . ?
C14 C13 C8 C9 179.3(3) . . . . ?
C24 C37 C36 C35 -178.7(4) . . . . ?
C38 C37 C36 C35 -5.1(6) . . . . ?
C24 C37 C36 C31 -0.7(6) . . . . ?
C38 C37 C36 C31 172.8(4) . . . . ?
C36 C37 C24 C25 179.0(4) . . . . ?
C38 C37 C24 C25 5.2(5) . . . . ?
C36 C37 C24 C29 -1.2(5) . . . . ?
C38 C37 C24 C29 -175.0(3) . . . . ?
C37 C24 C29 C30 2.2(5) . . . . ?
C25 C24 C29 C30 -178.0(4) . . . . ?
C37 C24 C29 C28 179.9(4) . . . . ?
C25 C24 C29 C28 -0.3(5) . . . . ?
C14 C1 C6 C7 -0.3(6) . . . . ?
C2 C1 C6 C7 176.1(4) . . . . ?
C14 C1 C6 C5 -178.6(4) . . . . ?
C2 C1 C6 C5 -2.3(6) . . . . ?
C9 C8 C7 C6 -178.1(4) . . . . ?
C13 C8 C7 C6 0.8(6) . . . . ?
C5 C6 C7 C8 177.5(5) . . . . ?
C1 C6 C7 C8 -0.8(6) . . . . ?
C39 N6 C40 C45 176.6(5) . . . . ?
C39 N6 C40 C41 -3.6(9) . . . . ?
C47 N7 C49 O3 0.6(9) . . . . ?
C48 N7 C49 O3 -173.7(6) . . . . ?
C17 C22 C21 C20 -0.8(7) . . . . ?
C37 C36 C31 C30 1.6(6) . . . . ?
C35 C36 C31 C30 179.7(4) . . . . ?
C37 C36 C31 C32 -177.2(4) . . . . ?
C35 C36 C31 C32 0.9(6) . . . . ?
C32 C31 C30 C29 178.2(5) . . . . ?
C36 C31 C30 C29 -0.6(7) . . . . ?
C28 C29 C30 C31 -178.9(4) . . . . ?
C24 C29 C30 C31 -1.3(7) . . . . ?
C37 C24 C25 C26 -179.1(4) . . . . ?
C29 C24 C25 C26 1.1(6) . . . . ?
C37 C36 C35 C34 177.1(5) . . . . ?
C31 C36 C35 C34 -0.9(7) . . . . ?
C13 C12 C11 C10 -0.1(7) . . . . ?
C22 C21 C20 C19 -0.4(8) . . . . ?
C22 C21 C20 O1 179.7(5) . . . . ?
C23 O1 C20 C21 -6.5(9) . . . . ?
C23 O1 C20 C19 173.7(6) . . . . ?
C7 C8 C9 C10 178.1(5) . . . . ?
C13 C8 C9 C10 -0.8(6) . . . . ?
C17 C18 C19 C20 0.2(7) . . . . ?
C21 C20 C19 C18 0.8(8) . . . . ?
O1 C20 C19 C18 -179.4(5) . . . . ?
C45 C40 C41 C42 0.2(9) . . . . ?
N6 C40 C41 C42 -179.6(6) . . . . ?
C8 C9 C10 C11 2.4(8) . . . . ?
C12 C11 C10 C9 -1.9(7) . . . . ?
C1 C2 C3 C4 -0.2(8) . . . . ?
C30 C29 C28 C27 178.0(5) . . . . ?
C24 C29 C28 C27 0.4(7) . . . . ?
C24 C25 C26 C27 -2.0(8) . . . . ?
C36 C35 C34 C33 0.0(9) . . . . ?
C40 C41 C42 C43 1.9(11) . . . . ?
C29 C28 C27 C26 -1.3(9) . . . . ?
C25 C26 C27 C28 2.1(9) . . . . ?
C7 C6 C5 C4 -176.8(5) . . . . ?
C1 C6 C5 C4 1.5(8) . . . . ?
C41 C40 C45 C44 -2.6(11) . . . . ?
N6 C40 C45 C44 177.2(7) . . . . ?
C30 C31 C32 C33 -178.8(6) . . . . ?
C36 C31 C32 C33 -0.1(9) . . . . ?
C6 C5 C4 C3 0.0(10) . . . . ?
C2 C3 C4 C5 -0.7(9) . . . . ?
C41 C42 C43 C44 -1.6(13) . . . . ?
C41 C42 C43 O2 178.3(7) . . . . ?
C46 O2 C43 C44 6.8(15) . . . . ?
C46 O2 C43 C42 -173.1(10) . . . . ?
C31 C32 C33 C34 -0.8(10) . . . . ?
C35 C34 C33 C32 0.9(10) . . . . ?
C42 C43 C44 C45 -0.8(14) . . . . ?
O2 C43 C44 C45 179.4(8) . . . . ?
C40 C45 C44 C43 3.0(14) . . . . ?
C54 N9 C55 O5 -41(7) . . . . ?
C53 N9 C55 O5 157(5) . . . . ?
C50 N8 C52 O4 174.8(17) . . . . ?
C51 N8 C52 O4 8(4) . . . . ?
